data_7060796
loop_
_publ_author_name
'Yang, Chen'
'Wei, Yu-Heng'
'Xu, Shuang'
'Zhang, Hao-Yu'
'Yang, Yue-Qi'
'Zhang, Bo'
'Fang, Ming'

_publ_section_title
;
 Single molecule magnet behavior and magnetic refrigeration of carbonyl
 oxygen-bridged tetranuclear lanthanide complexes
;
_journal_issue 31
_journal_name_full 'New Journal of Chemistry'
_journal_page_first 14103
_journal_page_last 14110
_journal_paper_doi 10.1039/D1NJ01833G
_journal_volume 45
_journal_year 2021
_chemical_formula_moiety 'C64 H64 Gd4 N12 O16, 4(C H4 O)'
_chemical_formula_sum 'C68 H80 Gd4 N12 O20'
_chemical_formula_weight 2014.44
_space_group_crystal_system monoclinic
_space_group_IT_number 15
_space_group_name_Hall '-C 2yc'
_space_group_name_H-M_alt 'C 1 2/c 1'
_atom_sites_solution_hydrogens geom
_atom_sites_solution_primary iterative
_audit_creation_date 2021-05-08
_audit_creation_method
;
Olex2 1.2
(compiled 2018.05.29 svn.r3508 for OlexSys, GUI svn.r5506)
;
_audit_update_record
;
2021-06-01 deposited with the CCDC.	2021-06-04 downloaded from the CCDC.
;
_cell_angle_alpha 90
_cell_angle_beta 105.3149(10)
_cell_angle_gamma 90
_cell_formula_units_Z 4
_cell_length_a 28.8296(8)
_cell_length_b 8.3601(3)
_cell_length_c 30.9973(11)
_cell_measurement_reflns_used 9962
_cell_measurement_temperature 150(2)
_cell_measurement_theta_max 25.88
_cell_measurement_theta_min 2.54
_cell_volume 7205.6(4)
_computing_cell_refinement 'SAINT v8.37A (Bruker, 2015)'
_computing_data_collection 'Bruker APEX2'
_computing_data_reduction 'SAINT v8.37A (Bruker, 2015)'
_computing_molecular_graphics 'Olex2 (Dolomanov et al., 2009)'
_computing_publication_material 'Olex2 (Dolomanov et al., 2009)'
_computing_structure_refinement 'XL (Sheldrick, 2008)'
_computing_structure_solution
;
Superflip (Palatinus & Chapuis, 2007;Palatinus & van der Lee, 2008;
Palatinus et al., 2012)
;
_diffrn_ambient_temperature 150.0
_diffrn_measured_fraction_theta_full 0.998
_diffrn_measured_fraction_theta_max 0.998
_diffrn_measurement_device_type 'Bruker APEX-II CCD'
_diffrn_measurement_method '\f and \w scans'
_diffrn_radiation_type MoK\a
_diffrn_radiation_wavelength 0.71073
_diffrn_reflns_av_R_equivalents 0.0871
_diffrn_reflns_av_unetI/netI 0.0554
_diffrn_reflns_Laue_measured_fraction_full 0.998
_diffrn_reflns_Laue_measured_fraction_max 0.998
_diffrn_reflns_limit_h_max 36
_diffrn_reflns_limit_h_min -29
_diffrn_reflns_limit_k_max 10
_diffrn_reflns_limit_k_min -10
_diffrn_reflns_limit_l_max 38
_diffrn_reflns_limit_l_min -38
_diffrn_reflns_number 50891
_diffrn_reflns_point_group_measured_fraction_full 0.998
_diffrn_reflns_point_group_measured_fraction_max 0.998
_diffrn_reflns_theta_full 25.242
_diffrn_reflns_theta_max 26.399
_diffrn_reflns_theta_min 2.249
_diffrn_standards_number 0
_exptl_absorpt_coefficient_mu 3.715
_exptl_absorpt_correction_T_max 0.7454
_exptl_absorpt_correction_T_min 0.5875
_exptl_absorpt_correction_type multi-scan
_exptl_absorpt_process_details
;
SADABS-2016/2 (Bruker,2016/2) was used for absorption correction.
wR2(int) was 0.0813 before and 0.0661 after correction.
The Ratio of minimum to maximum transmission is 0.7882.
The \l/2 correction factor is Not present.
;
_exptl_crystal_colour yellow
_exptl_crystal_density_diffrn 1.857
_exptl_crystal_description block
_exptl_crystal_F_000 3952
_exptl_crystal_size_max 0.32
_exptl_crystal_size_mid 0.21
_exptl_crystal_size_min 0.11
_refine_diff_density_max 2.856
_refine_diff_density_min -1.661
_refine_diff_density_rms 0.183
_refine_ls_extinction_method none
_refine_ls_goodness_of_fit_ref 1.073
_refine_ls_hydrogen_treatment constr
_refine_ls_matrix_type full
_refine_ls_number_parameters 477
_refine_ls_number_reflns 7389
_refine_ls_number_restraints 12
_refine_ls_restrained_S_all 1.075
_refine_ls_R_factor_all 0.0709
_refine_ls_R_factor_gt 0.0388
_refine_ls_shift/su_max 0.008
_refine_ls_shift/su_mean 0.000
_refine_ls_structure_factor_coef Fsqd
_refine_ls_weighting_details 'w=1/[\s^2^(Fo^2^)+(0.0561P)^2^] where P=(Fo^2^+2Fc^2^)/3'
_refine_ls_weighting_scheme calc
_refine_ls_wR_factor_gt 0.0856
_refine_ls_wR_factor_ref 0.1031
_reflns_Friedel_coverage 0.000
_reflns_number_gt 5459
_reflns_number_total 7389
_reflns_threshold_expression 'I > 2\s(I)'
_cod_data_source_file d1nj01833g2.cif
_cod_data_source_block mo_1214_9_0m
_cod_depositor_comments 'Adding full bibliography for 7060795--7060797.cif.'
_cod_database_code 7060796
_shelx_shelxl_version_number 2018/3
_shelx_space_group_comment
;
The symmetry employed for this shelxl refinement is uniquely defined
by the following loop, which should always be used as a source of
symmetry information in preference to the above space-group names.
They are only intended as comments.
;
_shelx_estimated_absorpt_t_max 0.685
_shelx_estimated_absorpt_t_min 0.383
_olex2_refinement_description
;
1. Fixed Uiso
 At 1.2 times of:
  All C(H) groups, All C(H,H) groups, All N(H) groups
 At 1.5 times of:
  All C(H,H,H) groups, All O(H) groups
2. Uiso/Uaniso restraints and constraints
Uanis(C14) \\sim Ueq: with sigma of 0.01 and sigma for terminal atoms of 0.02
Uanis(C33) \\sim Ueq: with sigma of 0.01 and sigma for terminal atoms of 0.02
3.a Secondary CH2 refined with riding coordinates:
 C1(H1A,H1B), C16(H16A,H16B)
3.b Aromatic/amide H refined with riding coordinates:
 N2(H2), N5(H5), C29(H29), C18(H18), C8(H8), C3(H3), C27(H27), C23(H23),
 C14(H14), C12(H12), C26(H26), C5(H5A), C11(H11), C20(H20), C4(H4), C19(H19)
3.c Idealised Me refined as rotating group:
 C30(H30A,H30B,H30C), C15(H15A,H15B,H15C), C32(H32A,H32B,H32C), C34(H34A,H34B,
 H34C), C31(H31A,H31B,H31C), C33(H33A,H33B,H33C)
3.d Idealised tetrahedral OH refined as rotating group:
 O9(H9), O8(H8A)
;
_olex2_submission_special_instructions 'No special instructions were received'

loop_
_space_group_symop_operation_xyz
'x, y, z'
'-x, y, -z+1/2'
'x+1/2, y+1/2, z'
'-x+1/2, y+1/2, -z+1/2'
'-x, -y, -z'
'x, -y, z-1/2'
'-x+1/2, -y+1/2, -z'
'x+1/2, -y+1/2, z-1/2'

loop_
_atom_site_label
_atom_site_type_symbol
_atom_site_fract_x
_atom_site_fract_y
_atom_site_fract_z
_atom_site_U_iso_or_equiv
_atom_site_adp_type
_atom_site_occupancy
_atom_site_site_symmetry_order
_atom_site_calc_flag
_atom_site_refinement_flags_posn
_atom_site_refinement_flags_adp
_atom_site_refinement_flags_occupancy
_atom_site_disorder_assembly
_atom_site_disorder_group
Gd2 Gd 0.41746(2) 0.20557(4) 0.68140(2) 0.02005(10) Uani 1 1 d . . . . .
Gd1 Gd 0.55317(2) 0.24516(3) 0.68883(2) 0.02007(10) Uani 1 1 d . . . . .
O2 O 0.47574(13) 0.3691(5) 0.66066(13) 0.0229(9) Uani 1 1 d . . . . .
O3 O 0.33562(14) 0.2499(5) 0.66959(15) 0.0266(10) Uani 1 1 d . . . . .
O1 O 0.62872(14) 0.3928(5) 0.69372(14) 0.0270(10) Uani 1 1 d . . . . .
O7 O 0.48991(13) 0.0753(5) 0.68843(13) 0.0239(9) Uani 1 1 d . . . . .
O5 O 0.40999(13) 0.0779(5) 0.74840(12) 0.0215(9) Uani 1 1 d . . . . .
O6 O 0.45154(14) 0.1970(5) 0.88627(14) 0.0251(9) Uani 1 1 d . . . . .
O24 O 0.56357(13) 0.3722(5) 0.75721(13) 0.0228(9) Uani 1 1 d . . . . .
C7 C 0.46503(19) 0.4783(7) 0.63031(19) 0.0195(13) Uani 1 1 d . . . . .
O4 O 0.39970(15) 0.0700(5) 0.60709(14) 0.0281(10) Uani 1 1 d . . . . .
O9 O 0.30329(15) 0.3708(6) 0.73434(15) 0.0398(12) Uani 1 1 d . . . . .
H9 H 0.311260 0.334572 0.712050 0.060 Uiso 1 1 calc GR . . . .
N2 N 0.42231(17) 0.5131(6) 0.60665(17) 0.0255(12) Uani 1 1 d . . . . .
H2 H 0.415520 0.587530 0.585842 0.031 Uiso 1 1 calc R . . . .
O8 O 0.46730(16) 0.0794(7) 0.56632(15) 0.0454(13) Uani 1 1 d . . . . .
H8A H 0.442520 0.072208 0.575603 0.068 Uiso 1 1 calc GR . . . .
N3 N 0.38774(16) 0.4144(6) 0.61891(17) 0.0233(11) Uani 1 1 d . . . . .
N6 N 0.38211(16) 0.0428(6) 0.81974(16) 0.0213(11) Uani 1 1 d . . . . .
N5 N 0.36138(17) -0.0611(6) 0.78372(16) 0.0261(12) Uani 1 1 d . . . . .
H5 H 0.340189 -0.136198 0.784359 0.031 Uiso 1 1 calc R . . . .
C6 C 0.5061(2) 0.5681(7) 0.6214(2) 0.0228(13) Uani 1 1 d . . . . .
C29 C 0.3358(2) 0.1579(8) 0.9135(2) 0.0281(15) Uani 1 1 d . . . . .
H29 H 0.305888 0.104528 0.902711 0.034 Uiso 1 1 calc R . . . .
C18 C 0.3171(2) -0.2471(7) 0.6254(2) 0.0293(15) Uani 1 1 d . . . . .
H18 H 0.301901 -0.285014 0.596170 0.035 Uiso 1 1 calc R . . . .
C25 C 0.4169(2) 0.2132(7) 0.9069(2) 0.0230(13) Uani 1 1 d . . . . .
C28 C 0.3431(2) 0.2510(7) 0.9515(2) 0.0251(14) Uani 1 1 d . . . . .
C8 C 0.34604(19) 0.4243(7) 0.5911(2) 0.0229(13) Uani 1 1 d . . . . .
H8 H 0.343121 0.492287 0.565988 0.027 Uiso 1 1 calc R . . . .
C3 C 0.5864(2) 0.7117(7) 0.6106(2) 0.0270(14) Uani 1 1 d . . . . .
H3 H 0.614959 0.759854 0.606861 0.032 Uiso 1 1 calc R . . . .
C27 C 0.3883(2) 0.3248(8) 0.9674(2) 0.0312(15) Uani 1 1 d . . . . .
H27 H 0.394469 0.388748 0.993671 0.037 Uiso 1 1 calc R . . . .
C21 C 0.35753(19) -0.1220(7) 0.70741(19) 0.0208(13) Uani 1 1 d . . . . .
C22 C 0.3781(2) -0.0298(7) 0.7496(2) 0.0215(13) Uani 1 1 d . . . . .
C30 C 0.3042(2) 0.2758(8) 0.9755(2) 0.0360(17) Uani 1 1 d . . . . .
H30A H 0.286547 0.374431 0.964730 0.054 Uiso 1 1 calc GR . . . .
H30B H 0.318894 0.283996 1.007728 0.054 Uiso 1 1 calc GR . . . .
H30C H 0.281937 0.184866 0.969467 0.054 Uiso 1 1 calc GR . . . .
C23 C 0.3586(2) 0.0436(7) 0.8502(2) 0.0250(14) Uani 1 1 d . . . . .
H23 H 0.331202 -0.023680 0.845799 0.030 Uiso 1 1 calc R . . . .
C14 C 0.2621(2) 0.3538(7) 0.5578(2) 0.0273(15) Uani 1 1 d . U . . .
H14 H 0.263641 0.418604 0.532989 0.033 Uiso 1 1 calc R . . . .
N1 N 0.54937(16) 0.5184(6) 0.64676(16) 0.0207(11) Uani 1 1 d . . . . .
C13 C 0.2196(2) 0.2742(7) 0.5568(2) 0.0268(15) Uani 1 1 d . . . . .
N4 N 0.37259(16) -0.0655(6) 0.67241(16) 0.0212(11) Uani 1 1 d . . . . .
C24 C 0.3714(2) 0.1399(7) 0.8904(2) 0.0242(13) Uani 1 1 d . . . . .
C12 C 0.2186(2) 0.1800(8) 0.5930(2) 0.0312(15) Uani 1 1 d . . . . .
H12 H 0.190382 0.119833 0.592222 0.037 Uiso 1 1 calc R . . . .
C10 C 0.3002(2) 0.2527(7) 0.6327(2) 0.0240(14) Uani 1 1 d . . . . .
C26 C 0.4236(2) 0.3052(8) 0.9454(2) 0.0289(15) Uani 1 1 d . . . . .
H26 H 0.453706 0.356689 0.956917 0.035 Uiso 1 1 calc R . . . .
C17 C 0.3528(2) -0.1293(7) 0.6318(2) 0.0246(13) Uani 1 1 d . . . . .
C5 C 0.5012(2) 0.6901(7) 0.5905(2) 0.0265(14) Uani 1 1 d . . . . .
H5A H 0.470225 0.721883 0.573183 0.032 Uiso 1 1 calc R . . . .
C11 C 0.2574(2) 0.1701(8) 0.6307(2) 0.0285(15) Uani 1 1 d . . . . .
H11 H 0.254870 0.106539 0.655356 0.034 Uiso 1 1 calc R . . . .
C20 C 0.3244(2) -0.2417(8) 0.7038(2) 0.0335(16) Uani 1 1 d . . . . .
H20 H 0.315526 -0.279142 0.729467 0.040 Uiso 1 1 calc R . . . .
C4 C 0.5417(2) 0.7646(8) 0.5854(2) 0.0301(15) Uani 1 1 d . . . . .
H4 H 0.539312 0.850815 0.564943 0.036 Uiso 1 1 calc R . . . .
C2 C 0.5893(2) 0.5893(7) 0.6410(2) 0.0243(14) Uani 1 1 d . . . . .
C1 C 0.6365(2) 0.5268(8) 0.6690(2) 0.0342(16) Uani 1 1 d . . . . .
H1A H 0.657181 0.496261 0.649405 0.041 Uiso 1 1 calc R . . . .
H1B H 0.653212 0.611471 0.689641 0.041 Uiso 1 1 calc R . . . .
C9 C 0.30308(19) 0.3415(7) 0.5945(2) 0.0231(13) Uani 1 1 d . . . . .
C19 C 0.3041(2) -0.3074(8) 0.6620(2) 0.0307(15) Uani 1 1 d . . . . .
H19 H 0.281676 -0.392704 0.658636 0.037 Uiso 1 1 calc R . . . .
C15 C 0.1749(2) 0.2949(9) 0.5176(2) 0.0388(18) Uani 1 1 d . . . . .
H15A H 0.154114 0.377666 0.524976 0.058 Uiso 1 1 calc GR . . . .
H15B H 0.157223 0.193533 0.511903 0.058 Uiso 1 1 calc GR . . . .
H15C H 0.184553 0.326841 0.490836 0.058 Uiso 1 1 calc GR . . . .
C16 C 0.3716(2) -0.0687(8) 0.5940(2) 0.0299(15) Uani 1 1 d . . . . .
H16A H 0.391335 -0.152654 0.584969 0.036 Uiso 1 1 calc R . . . .
H16B H 0.344276 -0.043807 0.567945 0.036 Uiso 1 1 calc R . . . .
C32 C 0.5654(3) 0.5408(8) 0.7636(2) 0.0418(18) Uani 1 1 d . . . . .
H32A H 0.532651 0.582824 0.758282 0.063 Uiso 1 1 calc GR . . . .
H32B H 0.581217 0.590327 0.742582 0.063 Uiso 1 1 calc GR . . . .
H32C H 0.583621 0.565315 0.794313 0.063 Uiso 1 1 calc GR . . . .
C34 C 0.2688(3) 0.2679(12) 0.7450(3) 0.065(3) Uani 1 1 d . . . . .
H34A H 0.237079 0.288957 0.724589 0.097 Uiso 1 1 calc GR . . . .
H34B H 0.267633 0.287237 0.775845 0.097 Uiso 1 1 calc GR . . . .
H34C H 0.277790 0.156310 0.741794 0.097 Uiso 1 1 calc GR . . . .
C31 C 0.4956(2) -0.0928(8) 0.6892(3) 0.0397(18) Uani 1 1 d . . . . .
H31A H 0.485116 -0.137337 0.714370 0.060 Uiso 1 1 calc GR . . . .
H31B H 0.529471 -0.119275 0.692729 0.060 Uiso 1 1 calc GR . . . .
H31C H 0.476018 -0.138268 0.661157 0.060 Uiso 1 1 calc GR . . . .
C33 C 0.4555(3) 0.1415(17) 0.5245(3) 0.103(4) Uani 1 1 d . U . . .
H33A H 0.429562 0.077924 0.505217 0.154 Uiso 1 1 calc GR . . . .
H33B H 0.483641 0.139409 0.512402 0.154 Uiso 1 1 calc GR . . . .
H33C H 0.444595 0.252215 0.525461 0.154 Uiso 1 1 calc GR . . . .

loop_
_atom_site_aniso_label
_atom_site_aniso_U_11
_atom_site_aniso_U_22
_atom_site_aniso_U_33
_atom_site_aniso_U_23
_atom_site_aniso_U_13
_atom_site_aniso_U_12
Gd2 0.01481(15) 0.02947(18) 0.01603(17) 0.00134(12) 0.00437(11) 0.00009(11)
Gd1 0.01489(16) 0.03006(18) 0.01571(17) 0.00158(12) 0.00480(11) 0.00184(11)
O2 0.019(2) 0.027(2) 0.024(2) 0.0089(19) 0.0086(17) 0.0006(17)
O3 0.018(2) 0.037(3) 0.023(2) 0.0031(19) 0.0026(18) 0.0019(17)
O1 0.021(2) 0.029(2) 0.031(3) 0.006(2) 0.0065(18) -0.0044(17)
O7 0.020(2) 0.025(2) 0.027(3) 0.0029(18) 0.0071(18) 0.0013(16)
O5 0.022(2) 0.028(2) 0.013(2) -0.0009(17) 0.0036(16) -0.0093(17)
O6 0.021(2) 0.037(3) 0.019(2) -0.0019(19) 0.0086(18) -0.0035(18)
O24 0.026(2) 0.025(2) 0.017(2) -0.0013(17) 0.0066(18) 0.0000(17)
C7 0.018(3) 0.022(3) 0.018(3) -0.001(3) 0.005(2) 0.001(2)
O4 0.036(3) 0.029(2) 0.018(2) -0.0053(19) 0.0065(19) -0.0087(19)
O9 0.022(2) 0.070(4) 0.028(3) -0.009(2) 0.008(2) 0.002(2)
N2 0.026(3) 0.028(3) 0.022(3) 0.012(2) 0.007(2) -0.002(2)
O8 0.031(3) 0.083(4) 0.023(3) -0.001(3) 0.008(2) 0.000(3)
N3 0.018(3) 0.023(3) 0.028(3) 0.006(2) 0.005(2) -0.001(2)
N6 0.025(3) 0.027(3) 0.013(3) 0.000(2) 0.006(2) -0.003(2)
N5 0.024(3) 0.031(3) 0.023(3) -0.004(2) 0.007(2) -0.011(2)
C6 0.024(3) 0.024(3) 0.022(3) 0.001(3) 0.008(3) 0.005(2)
C29 0.024(3) 0.043(4) 0.018(3) 0.002(3) 0.007(3) -0.003(3)
C18 0.025(3) 0.033(4) 0.026(4) -0.012(3) 0.000(3) 0.000(3)
C25 0.022(3) 0.032(4) 0.015(3) 0.001(3) 0.005(2) -0.003(2)
C28 0.027(3) 0.022(3) 0.028(4) 0.005(3) 0.009(3) 0.002(2)
C8 0.017(3) 0.030(3) 0.021(3) 0.004(3) 0.004(3) 0.004(2)
C3 0.025(3) 0.028(4) 0.031(4) 0.000(3) 0.012(3) -0.007(3)
C27 0.034(4) 0.037(4) 0.024(4) -0.007(3) 0.012(3) 0.001(3)
C21 0.016(3) 0.030(3) 0.017(3) -0.002(3) 0.005(2) -0.001(2)
C22 0.020(3) 0.028(3) 0.017(3) 0.001(3) 0.006(2) 0.000(2)
C30 0.031(4) 0.054(5) 0.027(4) -0.006(3) 0.015(3) -0.001(3)
C23 0.021(3) 0.036(4) 0.019(3) 0.004(3) 0.008(3) -0.001(3)
C14 0.028(3) 0.026(3) 0.024(3) -0.010(3) -0.001(3) 0.002(2)
N1 0.023(3) 0.024(3) 0.015(3) 0.001(2) 0.005(2) -0.001(2)
C13 0.015(3) 0.035(4) 0.028(4) -0.010(3) 0.002(3) 0.006(2)
N4 0.016(2) 0.028(3) 0.021(3) -0.004(2) 0.006(2) 0.001(2)
C24 0.024(3) 0.027(3) 0.022(3) -0.001(3) 0.006(3) -0.001(2)
C12 0.023(3) 0.042(4) 0.031(4) -0.006(3) 0.013(3) -0.004(3)
C10 0.016(3) 0.027(3) 0.027(4) -0.001(3) 0.002(3) 0.005(2)
C26 0.030(4) 0.033(4) 0.024(4) 0.000(3) 0.008(3) -0.007(3)
C17 0.025(3) 0.028(3) 0.018(3) -0.006(3) 0.002(3) 0.002(3)
C5 0.026(3) 0.032(4) 0.021(4) 0.005(3) 0.006(3) 0.000(3)
C11 0.020(3) 0.036(4) 0.030(4) 0.002(3) 0.009(3) 0.002(3)
C20 0.028(4) 0.039(4) 0.032(4) -0.005(3) 0.006(3) -0.005(3)
C4 0.032(4) 0.033(4) 0.028(4) 0.011(3) 0.013(3) 0.003(3)
C2 0.023(3) 0.024(3) 0.026(4) -0.003(3) 0.008(3) -0.006(2)
C1 0.023(3) 0.041(4) 0.037(4) 0.011(3) 0.005(3) -0.001(3)
C9 0.017(3) 0.023(3) 0.027(4) -0.001(3) 0.001(2) 0.003(2)
C19 0.026(3) 0.033(4) 0.034(4) -0.007(3) 0.009(3) -0.006(3)
C15 0.022(3) 0.055(5) 0.034(4) -0.007(3) -0.002(3) 0.001(3)
C16 0.025(3) 0.042(4) 0.022(4) -0.006(3) 0.005(3) -0.006(3)
C32 0.055(5) 0.027(4) 0.041(5) -0.001(3) 0.008(4) -0.004(3)
C34 0.029(4) 0.129(9) 0.037(5) -0.004(5) 0.012(4) -0.023(4)
C31 0.036(4) 0.024(4) 0.061(5) 0.001(3) 0.017(4) 0.001(3)
C33 0.045(5) 0.202(12) 0.053(6) 0.033(7) -0.002(5) -0.029(7)

loop_
_atom_type_symbol
_atom_type_description
_atom_type_scat_dispersion_real
_atom_type_scat_dispersion_imag
_atom_type_scat_source
C C 0.0033 0.0016 'International Tables Vol C Tables 4.2.6.8 and 6.1.1.4'
H H 0.0000 0.0000 'International Tables Vol C Tables 4.2.6.8 and 6.1.1.4'
Gd Gd -0.1653 3.9035 'International Tables Vol C Tables 4.2.6.8 and 6.1.1.4'
N N 0.0061 0.0033 'International Tables Vol C Tables 4.2.6.8 and 6.1.1.4'
O O 0.0106 0.0060 'International Tables Vol C Tables 4.2.6.8 and 6.1.1.4'

loop_
_geom_angle_atom_site_label_1
_geom_angle_atom_site_label_2
_geom_angle_atom_site_label_3
_geom_angle
_geom_angle_site_symmetry_1
_geom_angle_site_symmetry_3
_geom_angle_publ_flag
Gd1 Gd2 Gd1 89.469(9) . 2_656 ?
O2 Gd2 Gd1 36.24(9) . . ?
O2 Gd2 Gd1 104.67(10) . 2_656 ?
O2 Gd2 O5 136.14(13) . . ?
O2 Gd2 O4 89.93(14) . . ?
O2 Gd2 N3 61.78(14) . . ?
O2 Gd2 N4 147.30(14) . . ?
O3 Gd2 Gd1 94.82(11) . 2_656 ?
O3 Gd2 Gd1 164.85(10) . . ?
O3 Gd2 O2 128.77(14) . . ?
O3 Gd2 O5 83.54(14) . . ?
O3 Gd2 O4 88.55(15) . . ?
O3 Gd2 N3 69.59(15) . . ?
O3 Gd2 N4 70.38(14) . . ?
O7 Gd2 Gd1 89.89(10) . 2_656 ?
O7 Gd2 Gd1 33.07(10) . . ?
O7 Gd2 O2 67.17(14) . . ?
O7 Gd2 O3 160.92(14) . . ?
O7 Gd2 O5 89.67(14) . . ?
O7 Gd2 O4 80.41(14) . . ?
O7 Gd2 N3 120.10(14) . . ?
O7 Gd2 N4 90.64(14) . . ?
O5 Gd2 Gd1 107.90(9) . . ?
O5 Gd2 Gd1 35.71(9) . 2_656 ?
O5 Gd2 O4 123.69(14) . . ?
O5 Gd2 N3 149.83(15) . . ?
O5 Gd2 N4 63.02(14) . . ?
O24 Gd2 Gd1 32.59(10) 2_656 2_656 ?
O24 Gd2 Gd1 83.31(9) 2_656 . ?
O24 Gd2 O2 81.11(14) 2_656 . ?
O24 Gd2 O3 92.50(14) 2_656 . ?
O24 Gd2 O7 101.25(14) 2_656 . ?
O24 Gd2 O5 67.00(13) 2_656 . ?
O24 Gd2 O4 169.30(14) 2_656 . ?
O24 Gd2 N3 99.80(15) 2_656 . ?
O24 Gd2 N4 128.40(14) 2_656 . ?
O4 Gd2 Gd1 157.86(10) . 2_656 ?
O4 Gd2 Gd1 92.95(10) . . ?
O4 Gd2 N3 70.59(15) . . ?
O4 Gd2 N4 61.85(14) . . ?
N3 Gd2 Gd1 96.70(10) . . ?
N3 Gd2 Gd1 130.96(11) . 2_656 ?
N3 Gd2 N4 117.02(15) . . ?
N4 Gd2 Gd1 98.72(11) . 2_656 ?
N4 Gd2 Gd1 123.35(10) . . ?
Gd2 Gd1 Gd2 89.700(9) . 2_656 ?
O2 Gd1 Gd2 35.83(9) . . ?
O2 Gd1 Gd2 109.80(10) . 2_656 ?
O2 Gd1 O1 121.68(13) . . ?
O2 Gd1 N6 150.52(14) . 2_656 ?
O2 Gd1 N1 62.02(13) . . ?
O1 Gd1 Gd2 91.79(10) . 2_656 ?
O1 Gd1 Gd2 154.96(10) . . ?
O1 Gd1 N6 71.63(15) . 2_656 ?
O1 Gd1 N1 61.02(14) . . ?
O7 Gd1 Gd2 33.15(10) . . ?
O7 Gd1 Gd2 84.79(10) . 2_656 ?
O7 Gd1 O2 66.86(13) . . ?
O7 Gd1 O1 171.47(13) . . ?
O7 Gd1 O5 79.98(14) . 2_656 ?
O7 Gd1 O6 92.92(14) . 2_656 ?
O7 Gd1 O24 101.40(14) . . ?
O7 Gd1 N6 100.81(15) . 2_656 ?
O7 Gd1 N1 127.22(14) . . ?
O5 Gd1 Gd2 102.81(9) 2_656 . ?
O5 Gd1 Gd2 35.55(9) 2_656 2_656 ?
O5 Gd1 O2 135.51(13) 2_656 . ?
O5 Gd1 O1 92.69(13) 2_656 . ?
O5 Gd1 N6 61.69(14) 2_656 2_656 ?
O5 Gd1 N1 149.55(14) 2_656 . ?
O6 Gd1 Gd2 97.72(10) 2_656 . ?
O6 Gd1 Gd2 162.76(10) 2_656 2_656 ?
O6 Gd1 O2 84.73(13) 2_656 . ?
O6 Gd1 O1 88.03(14) 2_656 . ?
O6 Gd1 O5 127.22(13) 2_656 2_656 ?
O6 Gd1 N6 68.74(14) 2_656 2_656 ?
O6 Gd1 N1 70.70(15) 2_656 . ?
O24 Gd1 Gd2 32.37(10) . 2_656 ?
O24 Gd1 Gd2 88.75(9) . . ?
O24 Gd1 O2 91.04(13) . . ?
O24 Gd1 O1 79.41(14) . . ?
O24 Gd1 O5 66.63(13) . 2_656 ?
O24 Gd1 O6 162.11(14) . 2_656 ?
O24 Gd1 N6 118.13(14) . 2_656 ?
O24 Gd1 N1 91.95(14) . . ?
N6 Gd1 Gd2 133.13(11) 2_656 . ?
N6 Gd1 Gd2 94.85(10) 2_656 2_656 ?
N6 Gd1 N1 117.16(15) 2_656 . ?
N1 Gd1 Gd2 123.84(10) . 2_656 ?
N1 Gd1 Gd2 97.83(10) . . ?
Gd2 O2 Gd1 107.94(15) . . ?
C7 O2 Gd2 123.6(3) . . ?
C7 O2 Gd1 126.2(3) . . ?
C10 O3 Gd2 131.6(4) . . ?
C1 O1 Gd1 128.9(3) . . ?
Gd1 O7 Gd2 113.78(17) . . ?
C31 O7 Gd2 124.5(3) . . ?
C31 O7 Gd1 121.6(3) . . ?
Gd2 O5 Gd1 108.74(15) . 2_656 ?
C22 O5 Gd2 124.2(3) . . ?
C22 O5 Gd1 123.2(4) . 2_656 ?
C25 O6 Gd1 127.7(4) . 2_656 ?
Gd2 O24 Gd1 115.05(17) 2_656 . ?
C32 O24 Gd2 119.5(4) . 2_656 ?
C32 O24 Gd1 124.9(4) . . ?
O2 C7 N2 125.7(5) . . ?
O2 C7 C6 116.4(5) . . ?
N2 C7 C6 117.9(5) . . ?
C16 O4 Gd2 126.9(4) . . ?
C7 N2 N3 110.4(5) . . ?
N2 N3 Gd2 118.5(3) . . ?
C8 N3 Gd2 127.9(4) . . ?
C8 N3 N2 112.5(5) . . ?
N5 N6 Gd1 119.1(3) . 2_656 ?
C23 N6 Gd1 126.9(4) . 2_656 ?
C23 N6 N5 112.6(5) . . ?
C22 N5 N6 110.4(5) . . ?
N1 C6 C7 113.2(5) . . ?
N1 C6 C5 122.7(5) . . ?
C5 C6 C7 124.1(5) . . ?
C28 C29 C24 121.8(6) . . ?
C19 C18 C17 119.2(6) . . ?
O6 C25 C24 121.6(5) . . ?
O6 C25 C26 121.3(5) . . ?
C26 C25 C24 117.1(6) . . ?
C29 C28 C27 117.8(6) . . ?
C29 C28 C30 121.9(6) . . ?
C27 C28 C30 120.2(6) . . ?
N3 C8 C9 126.1(6) . . ?
C2 C3 C4 119.9(6) . . ?
C26 C27 C28 120.6(6) . . ?
N4 C21 C22 112.5(5) . . ?
N4 C21 C20 123.7(6) . . ?
C20 C21 C22 123.6(6) . . ?
O5 C22 N5 125.5(5) . . ?
O5 C22 C21 117.0(5) . . ?
N5 C22 C21 117.4(5) . . ?
N6 C23 C24 124.4(6) . . ?
C13 C14 C9 121.9(6) . . ?
C6 N1 Gd1 117.9(4) . . ?
C2 N1 Gd1 121.7(4) . . ?
C2 N1 C6 118.5(5) . . ?
C14 C13 C15 121.2(6) . . ?
C12 C13 C14 117.7(6) . . ?
C12 C13 C15 121.1(6) . . ?
C21 N4 Gd2 118.4(4) . . ?
C17 N4 Gd2 121.6(4) . . ?
C17 N4 C21 117.6(5) . . ?
C29 C24 C25 120.0(6) . . ?
C29 C24 C23 116.4(5) . . ?
C25 C24 C23 123.7(5) . . ?
C13 C12 C11 122.1(6) . . ?
O3 C10 C11 120.2(6) . . ?
O3 C10 C9 122.1(5) . . ?
C11 C10 C9 117.7(5) . . ?
C27 C26 C25 122.6(6) . . ?
C18 C17 C16 122.0(5) . . ?
N4 C17 C18 121.7(6) . . ?
N4 C17 C16 116.3(5) . . ?
C4 C5 C6 118.9(6) . . ?
C12 C11 C10 120.9(6) . . ?
C21 C20 C19 118.6(7) . . ?
C5 C4 C3 118.8(6) . . ?
C3 C2 C1 122.3(5) . . ?
N1 C2 C3 121.2(5) . . ?
N1 C2 C1 116.5(5) . . ?
O1 C1 C2 109.9(5) . . ?
C14 C9 C8 117.2(6) . . ?
C14 C9 C10 119.4(5) . . ?
C10 C9 C8 123.4(5) . . ?
C18 C19 C20 119.0(6) . . ?
O4 C16 C17 110.6(5) . . ?

loop_
_geom_bond_atom_site_label_1
_geom_bond_atom_site_label_2
_geom_bond_distance
_geom_bond_site_symmetry_2
_geom_bond_publ_flag
Gd2 Gd1 3.8723(4) . ?
Gd2 Gd1 3.8998(4) 2_656 ?
Gd2 O2 2.382(4) . ?
Gd2 O3 2.320(4) . ?
Gd2 O7 2.314(4) . ?
Gd2 O5 2.395(4) . ?
Gd2 O24 2.304(4) 2_656 ?
Gd2 O4 2.496(4) . ?
Gd2 N3 2.580(5) . ?
Gd2 N4 2.588(5) . ?
Gd1 O2 2.406(4) . ?
Gd1 O1 2.473(4) . ?
Gd1 O7 2.309(4) . ?
Gd1 O5 2.403(4) 2_656 ?
Gd1 O6 2.331(4) 2_656 ?
Gd1 O24 2.318(4) . ?
Gd1 N6 2.584(5) 2_656 ?
Gd1 N1 2.618(5) . ?
O2 C7 1.289(7) . ?
O3 C10 1.316(7) . ?
O1 C1 1.409(7) . ?
O7 C31 1.414(8) . ?
O5 C22 1.295(7) . ?
O6 C25 1.327(7) . ?
O24 C32 1.422(8) . ?
C7 N2 1.289(7) . ?
C7 C6 1.487(8) . ?
O4 C16 1.412(7) . ?
O9 C34 1.418(9) . ?
N2 N3 1.421(6) . ?
O8 C33 1.355(10) . ?
N3 C8 1.283(7) . ?
N6 N5 1.416(7) . ?
N6 C23 1.299(7) . ?
N5 C22 1.300(7) . ?
C6 N1 1.353(7) . ?
C6 C5 1.380(8) . ?
C29 C28 1.379(9) . ?
C29 C24 1.408(8) . ?
C18 C17 1.400(9) . ?
C18 C19 1.381(9) . ?
C25 C24 1.417(8) . ?
C25 C26 1.388(9) . ?
C28 C27 1.407(9) . ?
C28 C30 1.516(9) . ?
C8 C9 1.446(8) . ?
C3 C4 1.391(9) . ?
C3 C2 1.379(9) . ?
C27 C26 1.379(9) . ?
C21 C22 1.498(8) . ?
C21 N4 1.355(7) . ?
C21 C20 1.367(8) . ?
C23 C24 1.446(8) . ?
C14 C13 1.388(9) . ?
C14 C9 1.411(8) . ?
N1 C2 1.347(7) . ?
C13 C12 1.379(9) . ?
C13 C15 1.530(8) . ?
N4 C17 1.347(7) . ?
C12 C11 1.391(9) . ?
C10 C11 1.400(8) . ?
C10 C9 1.421(9) . ?
C17 C16 1.503(9) . ?
C5 C4 1.371(9) . ?
C20 C19 1.387(9) . ?
C2 C1 1.502(8) . ?

loop_
_geom_torsion_atom_site_label_1
_geom_torsion_atom_site_label_2
_geom_torsion_atom_site_label_3
_geom_torsion_atom_site_label_4
_geom_torsion
_geom_torsion_site_symmetry_1
_geom_torsion_site_symmetry_2
_geom_torsion_site_symmetry_3
_geom_torsion_site_symmetry_4
_geom_torsion_publ_flag
Gd2 O2 C7 N2 -1.2(8) . . . . ?
Gd2 O2 C7 C6 -179.5(4) . . . . ?
Gd2 O3 C10 C11 133.1(5) . . . . ?
Gd2 O3 C10 C9 -48.7(8) . . . . ?
Gd2 O5 C22 N5 -154.3(5) . . . . ?
Gd2 O5 C22 C21 23.4(7) . . . . ?
Gd2 O4 C16 C17 -0.3(7) . . . . ?
Gd2 N3 C8 C9 14.2(9) . . . . ?
Gd2 N4 C17 C18 -160.6(4) . . . . ?
Gd2 N4 C17 C16 20.1(7) . . . . ?
Gd1 O2 C7 N2 159.6(5) . . . . ?
Gd1 O2 C7 C6 -18.7(7) . . . . ?
Gd1 O1 C1 C2 7.7(8) . . . . ?
Gd1 O5 C22 N5 0.8(8) 2_656 . . . ?
Gd1 O5 C22 C21 178.6(3) 2_656 . . . ?
Gd1 O6 C25 C24 52.4(7) 2_656 . . . ?
Gd1 O6 C25 C26 -126.5(5) 2_656 . . . ?
Gd1 N6 N5 C22 -3.0(6) 2_656 . . . ?
Gd1 N6 C23 C24 -13.2(8) 2_656 . . . ?
Gd1 N1 C2 C3 164.9(5) . . . . ?
Gd1 N1 C2 C1 -14.4(7) . . . . ?
O2 C7 N2 N3 0.6(8) . . . . ?
O2 C7 C6 N1 0.9(8) . . . . ?
O2 C7 C6 C5 -179.1(6) . . . . ?
O3 C10 C11 C12 176.0(6) . . . . ?
O3 C10 C9 C8 5.5(9) . . . . ?
O3 C10 C9 C14 -173.2(5) . . . . ?
O6 C25 C24 C29 179.1(6) . . . . ?
O6 C25 C24 C23 -0.3(9) . . . . ?
O6 C25 C26 C27 179.7(6) . . . . ?
C7 N2 N3 Gd2 0.2(6) . . . . ?
C7 N2 N3 C8 -168.2(5) . . . . ?
C7 C6 N1 Gd1 14.4(6) . . . . ?
C7 C6 N1 C2 178.8(5) . . . . ?
C7 C6 C5 C4 179.8(6) . . . . ?
N2 C7 C6 N1 -177.6(5) . . . . ?
N2 C7 C6 C5 2.4(9) . . . . ?
N2 N3 C8 C9 -178.8(5) . . . . ?
N3 C8 C9 C14 -172.8(6) . . . . ?
N3 C8 C9 C10 8.5(10) . . . . ?
N6 N5 C22 O5 1.6(8) . . . . ?
N6 N5 C22 C21 -176.2(5) . . . . ?
N6 C23 C24 C29 164.0(6) . . . . ?
N6 C23 C24 C25 -16.5(10) . . . . ?
N5 N6 C23 C24 -179.3(5) . . . . ?
C6 C7 N2 N3 178.9(5) . . . . ?
C6 N1 C2 C3 1.1(9) . . . . ?
C6 N1 C2 C1 -178.3(5) . . . . ?
C6 C5 C4 C3 1.7(10) . . . . ?
C29 C28 C27 C26 0.6(9) . . . . ?
C18 C17 C16 O4 168.1(5) . . . . ?
C28 C29 C24 C25 2.6(10) . . . . ?
C28 C29 C24 C23 -177.9(6) . . . . ?
C28 C27 C26 C25 -0.1(10) . . . . ?
C3 C2 C1 O1 -174.4(6) . . . . ?
C21 N4 C17 C18 1.5(8) . . . . ?
C21 N4 C17 C16 -177.8(5) . . . . ?
C21 C20 C19 C18 -1.7(10) . . . . ?
C22 C21 N4 Gd2 -11.1(6) . . . . ?
C22 C21 N4 C17 -173.7(5) . . . . ?
C22 C21 C20 C19 173.3(6) . . . . ?
C30 C28 C27 C26 -178.9(6) . . . . ?
C23 N6 N5 C22 164.3(5) . . . . ?
C14 C13 C12 C11 3.5(10) . . . . ?
N1 C6 C5 C4 -0.2(10) . . . . ?
N1 C2 C1 O1 5.0(8) . . . . ?
C13 C14 C9 C8 177.5(5) . . . . ?
C13 C14 C9 C10 -3.7(9) . . . . ?
C13 C12 C11 C10 -2.0(10) . . . . ?
N4 C21 C22 O5 -6.2(7) . . . . ?
N4 C21 C22 N5 171.7(5) . . . . ?
N4 C21 C20 C19 -1.5(10) . . . . ?
N4 C17 C16 O4 -12.6(8) . . . . ?
C24 C29 C28 C27 -1.8(9) . . . . ?
C24 C29 C28 C30 177.6(6) . . . . ?
C24 C25 C26 C27 0.8(10) . . . . ?
C26 C25 C24 C29 -1.9(9) . . . . ?
C26 C25 C24 C23 178.6(6) . . . . ?
C17 C18 C19 C20 4.5(9) . . . . ?
C5 C6 N1 Gd1 -165.6(5) . . . . ?
C5 C6 N1 C2 -1.2(9) . . . . ?
C11 C10 C9 C8 -176.2(6) . . . . ?
C11 C10 C9 C14 5.0(9) . . . . ?
C20 C21 C22 O5 178.4(6) . . . . ?
C20 C21 C22 N5 -3.6(9) . . . . ?
C20 C21 N4 Gd2 164.3(5) . . . . ?
C20 C21 N4 C17 1.6(9) . . . . ?
C4 C3 C2 N1 0.4(10) . . . . ?
C4 C3 C2 C1 179.7(6) . . . . ?
C2 C3 C4 C5 -1.8(10) . . . . ?
C9 C14 C13 C12 -0.6(9) . . . . ?
C9 C14 C13 C15 177.2(6) . . . . ?
C9 C10 C11 C12 -2.3(9) . . . . ?
C19 C18 C17 N4 -4.6(9) . . . . ?
C19 C18 C17 C16 174.6(6) . . . . ?
C15 C13 C12 C11 -174.3(6) . . . . ?
